data_7215691
loop_
_publ_author_name
'Singh, Shiv Shankar'
'Thakur, Tejender S.'

_publ_section_title
;
 New crystalline salt forms of levofloxacin: conformational analysis and
 attempts towards the crystal structure prediction of the anhydrous form
;
_journal_issue 20
_journal_name_full CrystEngComm
_journal_page_first 4215
_journal_paper_doi 10.1039/c4ce00263f
_journal_volume 16
_journal_year 2014
_chemical_absolute_configuration unk
_chemical_compound_source 'see text'
_chemical_formula_moiety 'C18 H20 F N3 O4,  0.78(C4 O4),  0.22(C3 O2),  0.22(C O2)'
_chemical_formula_sum 'C22 H20 F N3 O8'
_chemical_formula_weight 473.41
_chemical_name_common 'Levofloxacin Maleic acid salt'
_chemical_name_systematic ?
_space_group_IT_number 4
_symmetry_cell_setting monoclinic
_symmetry_Int_Tables_number 4
_symmetry_space_group_name_Hall 'P 2yb'
_symmetry_space_group_name_H-M 'P 1 21 1'
_atom_sites_solution_hydrogens geom
_atom_sites_solution_primary direct
_atom_sites_solution_secondary difmap
_cell_angle_alpha 90
_cell_angle_beta 105.713(12)
_cell_angle_gamma 90
_cell_formula_units_Z 4
_cell_length_a 6.830(4)
_cell_length_b 34.84(2)
_cell_length_c 9.908(6)
_cell_measurement_reflns_used 1990
_cell_measurement_temperature 293(2)
_cell_measurement_theta_max 25.4
_cell_measurement_theta_min 3.1
_cell_volume 2270(2)
_computing_publication_material 'PLATON (Spek, 2003)'
_computing_structure_refinement 'SHELXL-97 (Sheldrick, 1997)'
_diffrn_ambient_temperature 293(2)
_diffrn_detector CCD
_diffrn_detector_area_resol_mean 28.5714
_diffrn_measured_fraction_theta_full 0.973
_diffrn_measured_fraction_theta_max 0.973
_diffrn_measurement_details
;
scan:
    Number of images: 200
               Slice: -30.0000 - 70.0000
         Image width: 0.5000
            Exp time: 25.0000
       Rotation axis: Omega
               Omega: 0.0000
               Kappa: 60.0000
                 Phi: 0.0000
                 XTD: 44.9568
              2theta: -19.6524
scan:
    Number of images: 200
               Slice: -30.0000 - 70.0000
         Image width: 0.5000
            Exp time: 25.0000
       Rotation axis: Omega
               Omega: 0.0000
               Kappa: 60.0000
                 Phi: 90.0000
                 XTD: 44.9568
              2theta: -19.6524
scan:
    Number of images: 200
               Slice: -110.0000 - -10.0000
         Image width: 0.5000
            Exp time: 25.0000
       Rotation axis: Omega
               Omega: 0.0000
               Kappa: -60.0000
                 Phi: 180.0000
                 XTD: 44.9568
              2theta: -19.6524
scan:
    Number of images: 200
               Slice: -110.0000 - -10.0000
         Image width: 0.5000
            Exp time: 25.0000
       Rotation axis: Omega
               Omega: 0.0000
               Kappa: -60.0000
                 Phi: 270.0000
                 XTD: 44.9568
              2theta: -19.6524

;
_diffrn_measurement_device
;
AFC12 (Right): Kappa 3 circle
;
_diffrn_measurement_device_type
;
Rigaku Saturn724+ (4x4 bin mode)
;
_diffrn_measurement_method 'profile data from \w-scans'
_diffrn_measurement_specimen_support Loop
_diffrn_orient_matrix_type XPlain
_diffrn_orient_matrix_UB_11 0.086813
_diffrn_orient_matrix_UB_12 0.027102
_diffrn_orient_matrix_UB_13 -0.121906
_diffrn_orient_matrix_UB_21 0.009210
_diffrn_orient_matrix_UB_22 -0.027181
_diffrn_orient_matrix_UB_23 0.000516
_diffrn_orient_matrix_UB_31 -0.060073
_diffrn_orient_matrix_UB_32 -0.021932
_diffrn_orient_matrix_UB_33 -0.083082
_diffrn_radiation_monochromator Confocal
_diffrn_radiation_probe x-ray
_diffrn_radiation_type MoK\a
_diffrn_radiation_wavelength 0.71073
_diffrn_reflns_av_R_equivalents 0.0683
_diffrn_reflns_av_sigmaI/netI 0.1121
_diffrn_reflns_limit_h_max 8
_diffrn_reflns_limit_h_min -8
_diffrn_reflns_limit_k_max 34
_diffrn_reflns_limit_k_min -41
_diffrn_reflns_limit_l_max 9
_diffrn_reflns_limit_l_min -11
_diffrn_reflns_number 15615
_diffrn_reflns_reduction_process
;
;
_diffrn_reflns_theta_full 25.35
_diffrn_reflns_theta_max 25.35
_diffrn_reflns_theta_min 3.10
_diffrn_reflns_transf_matrix_11 0.086813
_diffrn_reflns_transf_matrix_12 0.027102
_diffrn_reflns_transf_matrix_13 -0.121906
_diffrn_reflns_transf_matrix_21 0.009210
_diffrn_reflns_transf_matrix_22 -0.027181
_diffrn_reflns_transf_matrix_23 0.000516
_diffrn_reflns_transf_matrix_31 -0.060073
_diffrn_reflns_transf_matrix_32 -0.021932
_diffrn_reflns_transf_matrix_33 -0.083082
_diffrn_source MicroMax003_Mo
_diffrn_source_current 0.6
_diffrn_source_power 0.0
_diffrn_source_voltage 50.0
_exptl_absorpt_coefficient_mu 0.112
_exptl_absorpt_correction_T_max 0.978
_exptl_absorpt_correction_T_min 0.946
_exptl_absorpt_correction_type multi-scan
_exptl_absorpt_process_details 'REQAB (Rigaku, 1998)'
_exptl_crystal_colour Colorless
_exptl_crystal_density_diffrn 1.385
_exptl_crystal_density_method 'Not Measured'
_exptl_crystal_description Prism
_exptl_crystal_F_000 984
_exptl_crystal_size_max 0.500
_exptl_crystal_size_mid 0.040
_exptl_crystal_size_min 0.020
_refine_diff_density_max 0.224
_refine_diff_density_min -0.227
_refine_diff_density_rms 0.047
_refine_ls_abs_structure_details 'Flack H.D. (1983), Acta Cryst. A39, 876-881'
_refine_ls_abs_structure_Flack -1(2)
_refine_ls_extinction_method none
_refine_ls_goodness_of_fit_ref 1.025
_refine_ls_hydrogen_treatment mixed
_refine_ls_matrix_type full
_refine_ls_number_parameters 603
_refine_ls_number_reflns 6777
_refine_ls_number_restraints 1
_refine_ls_restrained_S_all 1.025
_refine_ls_R_factor_all 0.1829
_refine_ls_R_factor_gt 0.0869
_refine_ls_shift/su_max 0.034
_refine_ls_shift/su_mean 0.005
_refine_ls_structure_factor_coef Fsqd
_refine_ls_weighting_details 'calc w=1/[\s^2^(Fo^2^)+(0.0651P)^2^+1.7146P] where P=(Fo^2^+2Fc^2^)/3'
_refine_ls_weighting_scheme calc
_refine_ls_wR_factor_gt 0.1726
_refine_ls_wR_factor_ref 0.2264
_reflns_number_gt 2807
_reflns_number_total 6777
_reflns_shell_number_unique_all 6800
_reflns_threshold_expression I>2\s(I)
_cod_data_source_file c4ce00263f2.cif
_cod_data_source_block LevoMaleicA293K
_cod_depositor_comments
;
The following automatic conversions were performed:

'_symmetry_cell_setting' value 'Monoclinic' changed to 'monoclinic'
according to
/usr/data/users/saulius/crontab/automatic-downloads/current/RSC/lib/dictionaries/cif_core.dic
dictionary named 'cif_core.dic' version 2.4.2 from 2011-04-26.

Automatic conversion script
Id: cif_fix_values 2281 2013-09-26 08:29:07Z andrius 
;
_cod_original_sg_symbol_H-M 'P 21'
_cod_database_code 7215691

loop_
_symmetry_equiv_pos_site_id
_symmetry_equiv_pos_as_xyz
1 x,y,z
2 -x,1/2+y,-z

loop_
_atom_site_aniso_label
_atom_site_aniso_U_11
_atom_site_aniso_U_22
_atom_site_aniso_U_33
_atom_site_aniso_U_23
_atom_site_aniso_U_13
_atom_site_aniso_U_12
F1 0.088(4) 0.073(4) 0.072(4) -0.006(3) 0.012(3) 0.006(3)
O1 0.101(7) 0.095(6) 0.090(6) 0.035(5) 0.005(5) 0.008(5)
O2 0.094(6) 0.057(5) 0.127(6) 0.029(4) 0.024(5) 0.000(4)
O3 0.078(5) 0.042(4) 0.115(6) 0.011(4) 0.032(4) 0.003(3)
O4 0.127(7) 0.056(4) 0.045(3) -0.001(3) 0.006(4) -0.010(4)
N1 0.100(7) 0.041(4) 0.064(5) 0.010(4) 0.016(5) -0.005(4)
N2 0.143(9) 0.052(5) 0.067(5) 0.019(4) 0.055(6) 0.028(5)
N3 0.123(8) 0.047(5) 0.058(5) -0.001(4) 0.034(5) 0.004(5)
C1 0.060(5) 0.058(6) 0.072(6) 0.026(5) 0.020(5) 0.009(5)
C2 0.057(6) 0.071(7) 0.071(7) 0.033(5) 0.017(5) -0.007(5)
C3 0.070(6) 0.027(5) 0.125(9) 0.007(5) 0.030(7) -0.006(5)
C4 0.070(6) 0.053(6) 0.064(6) -0.007(4) 0.020(5) 0.012(5)
C5 0.054(5) 0.059(6) 0.043(5) 0.005(4) -0.008(4) 0.003(4)
C6 0.090(7) 0.038(5) 0.071(6) 0.005(4) 0.051(6) -0.005(5)
C7 0.102(8) 0.061(7) 0.046(6) 0.000(5) 0.026(6) -0.007(6)
C8 0.077(7) 0.054(6) 0.055(6) 0.022(5) 0.014(5) 0.007(5)
C9 0.072(6) 0.046(6) 0.061(6) -0.003(4) 0.029(5) -0.002(4)
C10 0.070(7) 0.069(8) 0.087(8) 0.027(6) 0.013(7) 0.014(6)
C11 0.135(10) 0.052(6) 0.099(8) 0.001(5) 0.022(8) -0.035(6)
C12 0.128(11) 0.056(6) 0.055(6) 0.030(5) 0.007(6) 0.019(6)
C13 0.167(14) 0.069(7) 0.076(7) -0.021(5) 0.039(8) 0.017(8)
C14 0.100(8) 0.046(6) 0.073(7) 0.019(5) 0.024(6) 0.015(5)
C15 0.106(9) 0.055(7) 0.071(7) -0.010(5) 0.023(7) 0.014(6)
C16 0.092(8) 0.088(8) 0.022(4) 0.013(4) 0.004(5) 0.004(6)
C17 0.129(10) 0.059(6) 0.060(6) 0.020(5) 0.043(7) 0.015(6)
C18 0.105(9) 0.075(7) 0.070(7) 0.013(5) -0.014(7) -0.022(7)
F2 0.093(5) 0.086(4) 0.053(3) 0.004(3) -0.003(3) 0.001(3)
O5 0.107(7) 0.077(5) 0.089(5) 0.028(4) 0.008(5) 0.004(4)
O6 0.120(7) 0.054(5) 0.124(6) 0.029(4) 0.024(6) 0.001(4)
O7 0.082(5) 0.071(5) 0.088(5) 0.016(4) 0.017(4) -0.003(4)
O8 0.099(5) 0.058(4) 0.056(4) 0.007(3) 0.004(4) 0.008(4)
N4 0.073(5) 0.055(5) 0.060(5) 0.016(4) 0.000(4) -0.008(4)
N5 0.105(7) 0.058(5) 0.063(5) 0.020(4) 0.045(5) 0.017(5)
N6 0.087(6) 0.049(5) 0.057(5) 0.012(4) 0.006(4) -0.008(4)
C19 0.085(7) 0.064(7) 0.070(6) 0.024(5) 0.035(6) 0.014(5)
C20 0.077(7) 0.040(5) 0.089(8) 0.006(5) 0.027(6) 0.013(5)
C21 0.070(6) 0.041(6) 0.095(8) 0.006(5) 0.033(6) 0.005(5)
C22 0.063(6) 0.029(5) 0.088(7) -0.003(4) 0.015(6) -0.009(4)
C23 0.079(7) 0.054(6) 0.088(8) -0.001(5) 0.031(7) 0.000(5)
C24 0.062(5) 0.074(7) 0.030(5) 0.017(4) 0.008(5) -0.011(5)
C25 0.083(7) 0.022(5) 0.088(7) -0.007(4) 0.036(6) 0.007(4)
C26 0.056(5) 0.050(6) 0.069(6) -0.009(5) 0.006(5) 0.002(4)
C27 0.047(5) 0.050(5) 0.056(5) 0.010(4) 0.004(4) -0.002(4)
C28 0.056(6) 0.064(7) 0.080(7) 0.027(6) -0.013(6) 0.005(5)
C29 0.113(9) 0.070(7) 0.049(5) 0.023(5) 0.017(6) 0.010(6)
C30 0.061(6) 0.071(7) 0.061(6) -0.010(5) -0.006(5) -0.011(5)
C31 0.094(8) 0.065(7) 0.100(8) 0.012(5) -0.019(7) -0.018(5)
C32 0.095(8) 0.075(8) 0.055(6) 0.003(5) 0.035(6) -0.001(6)
C33 0.067(6) 0.069(7) 0.052(5) 0.022(5) 0.003(5) 0.006(5)
C34 0.092(8) 0.061(7) 0.067(6) 0.020(5) 0.022(6) 0.023(6)
C35 0.087(8) 0.070(7) 0.056(6) 0.009(5) 0.012(6) 0.030(6)
C36 0.122(10) 0.064(8) 0.111(9) 0.019(6) 0.028(8) -0.007(7)

loop_
_atom_site_label
_atom_site_type_symbol
_atom_site_thermal_displace_type
_atom_site_fract_x
_atom_site_fract_y
_atom_site_fract_z
_atom_site_occupancy
_atom_site_U_iso_or_equiv
_atom_site_calc_flag
_atom_site_refinement_flags
F1 F Uani 0.7314(9) 0.50290(16) 0.4045(5) 1.000 0.080(2) . .
O1 O Uani 0.2701(13) 0.5992(2) -0.3998(9) 1.000 0.099(4) . .
O2 O Uani 0.3613(12) 0.6344(2) -0.2096(8) 1.000 0.094(3) . .
O3 O Uani 0.5030(11) 0.60323(18) 0.0287(7) 1.000 0.077(3) . .
O4 O Uani 0.4600(12) 0.43156(17) -0.0057(6) 1.000 0.079(3) . .
N1 N Uani 0.4084(13) 0.4995(2) -0.1633(8) 1.000 0.070(3) . .
N2 N Uani 0.6360(15) 0.4318(2) 0.2707(8) 1.000 0.082(4) . .
N3 N Uani 0.6125(15) 0.3564(2) 0.3700(8) 1.000 0.074(4) . .
C1 C Uani 0.3614(14) 0.5323(3) -0.2401(10) 1.000 0.063(3) . .
C2 C Uani 0.3910(15) 0.5668(3) -0.1855(11) 1.000 0.066(4) . .
C3 C Uani 0.4697(16) 0.5713(3) -0.0369(12) 1.000 0.073(4) . .
C4 C Uani 0.5973(15) 0.5363(3) 0.1933(10) 1.000 0.062(3) . .
C5 C Uani 0.6369(14) 0.5017(3) 0.2624(9) 1.000 0.056(3) . .
C6 C Uani 0.6020(16) 0.4652(3) 0.2009(9) 1.000 0.061(3) . .
C7 C Uani 0.5090(18) 0.4665(3) 0.0551(9) 1.000 0.069(4) . .
C8 C Uani 0.4788(16) 0.5012(3) -0.0226(9) 1.000 0.063(4) . .
C9 C Uani 0.5137(16) 0.5358(2) 0.0494(10) 1.000 0.058(3) . .
C10 C Uani 0.3403(18) 0.6017(3) -0.2727(13) 1.000 0.077(4) . .
C11 C Uani 0.3117(19) 0.4342(3) -0.1395(11) 1.000 0.097(5) . .
C12 C Uani 0.384(2) 0.4622(3) -0.2337(10) 1.000 0.083(5) . .
C13 C Uani 0.5974(19) 0.4506(3) -0.2500(10) 1.000 0.103(6) . .
C14 C Uani 0.7510(18) 0.4007(3) 0.2255(10) 1.000 0.073(4) . .
C15 C Uani 0.6345(19) 0.3643(3) 0.2263(10) 1.000 0.078(4) . .
C16 C Uani 0.5000(18) 0.3891(3) 0.4102(8) 1.000 0.070(4) . .
C17 C Uani 0.6121(19) 0.4264(3) 0.4086(10) 1.000 0.079(4) . .
C18 C Uani 0.5023(19) 0.3194(3) 0.3732(10) 1.000 0.091(4) . .
F2 F Uani 0.7799(9) 0.58011(16) -0.3718(5) 1.000 0.082(2) . .
O5 O Uani 1.2400(13) 0.4935(2) 0.4444(8) 1.000 0.095(3) . .
O6 O Uani 1.1367(13) 0.4549(2) 0.2570(8) 1.000 0.101(3) . .
O7 O Uani 1.0023(12) 0.4849(2) 0.0174(7) 1.000 0.082(3) . .
O8 O Uani 0.9985(12) 0.65678(17) 0.0369(6) 1.000 0.074(3) . .
N4 N Uani 1.0836(12) 0.5904(2) 0.2009(8) 1.000 0.066(3) . .
N5 N Uani 0.8434(14) 0.6520(2) -0.2564(8) 1.000 0.071(3) . .
N6 N Uani 0.8869(13) 0.7265(2) -0.3654(7) 1.000 0.067(3) . .
C19 C Uani 1.1256(16) 0.5584(3) 0.2783(10) 1.000 0.070(4) . .
C20 C Uani 1.1083(16) 0.5221(3) 0.2224(12) 1.000 0.068(4) . .
C21 C Uani 1.0304(16) 0.5175(3) 0.0769(12) 1.000 0.067(4) . .
C22 C Uani 0.9076(14) 0.5500(2) -0.1542(10) 1.000 0.061(3) . .
C23 C Uani 0.8641(17) 0.5821(3) -0.2323(12) 1.000 0.072(4) . .
C24 C Uani 0.8875(15) 0.6187(3) -0.1722(8) 1.000 0.056(3) . .
C25 C Uani 0.9588(16) 0.6206(2) -0.0322(10) 1.000 0.062(4) . .
C26 C Uani 1.0088(15) 0.5874(3) 0.0514(10) 1.000 0.061(3) . .
C27 C Uani 0.9824(14) 0.5518(3) -0.0091(9) 1.000 0.053(3) . .
C28 C Uani 1.1635(16) 0.4883(3) 0.3188(12) 1.000 0.073(4) . .
C29 C Uani 0.9697(17) 0.6563(3) 0.1729(8) 1.000 0.078(4) . .
C30 C Uani 1.1108(15) 0.6291(3) 0.2666(10) 1.000 0.069(4) . .
C31 C Uani 1.3327(15) 0.6399(3) 0.2976(11) 1.000 0.095(4) . .
C32 C Uani 0.7377(18) 0.6853(3) -0.2211(10) 1.000 0.072(4) . .
C33 C Uani 0.8554(15) 0.7231(3) -0.2241(9) 1.000 0.065(3) . .
C34 C Uani 0.9961(17) 0.6921(3) -0.3966(10) 1.000 0.073(4) . .
C35 C Uani 0.8770(16) 0.6563(3) -0.3913(9) 1.000 0.072(4) . .
C36 C Uani 1.005(2) 0.7618(3) -0.3763(12) 1.000 0.100(5) . .
O9B O Uiso 0.540(3) 0.7408(5) 0.4553(18) 0.58(3) 0.083(5) . .
O10B O Uiso 0.659(3) 0.7223(5) 0.3130(16) 0.58(3) 0.084(5) . .
O11B O Uiso 0.631(3) 0.7264(6) 0.0605(18) 0.58(3) 0.090(6) . .
O12B O Uiso 0.418(3) 0.7436(6) -0.1260(17) 0.58(3) 0.098(6) . .
C37B C Uiso 0.506(3) 0.7378(5) 0.3428(19) 0.58(3) 0.057(5) . .
C38B C Uiso 0.327(3) 0.7490(5) 0.2320(17) 0.58(3) 0.059(5) . .
C39B C Uiso 0.309(3) 0.7518(6) 0.092(2) 0.58(3) 0.071(6) . .
C40B C Uiso 0.429(4) 0.7473(7) 0.013(2) 0.58(3) 0.086(7) . .
O13A O Uiso 0.829(3) 0.3523(5) -0.0589(14) 0.57(3) 0.081(5) . .
O14A O Uiso 1.023(3) 0.3303(6) 0.1299(19) 0.57(3) 0.112(7) . .
O15A O Uiso 1.014(3) 0.3450(5) -0.4544(15) 0.57(3) 0.081(5) . .
O16A O Uiso 0.848(3) 0.3657(7) -0.3021(19) 0.57(3) 0.109(6) . .
C41A C Uiso 0.985(5) 0.3381(8) -0.002(3) 0.57(3) 0.094(8) . .
C42A C Uiso 1.124(4) 0.3251(6) -0.078(2) 0.57(3) 0.066(6) . .
C43A C Uiso 1.114(3) 0.3296(5) -0.2106(18) 0.57(3) 0.049(5) . .
C44A C Uiso 0.993(3) 0.3459(4) -0.3334(16) 0.57(3) 0.039(4) . .
O9A O Uiso 0.471(3) 0.7380(6) 0.464(2) 0.42(3) 0.070(6) . .
O10A O Uiso 0.731(3) 0.7324(6) 0.3107(17) 0.42(3) 0.065(6) . .
O11A O Uiso 0.692(4) 0.7366(8) 0.071(3) 0.42(3) 0.100(8) . .
O12A O Uiso 0.434(3) 0.7613(8) -0.115(2) 0.42(3) 0.094(7) . .
C37A C Uiso 0.590(4) 0.7426(8) 0.334(3) 0.42(3) 0.061(7) . .
C38A C Uiso 0.400(4) 0.7616(7) 0.217(2) 0.42(3) 0.055(7) . .
C39A C Uiso 0.366(4) 0.7624(8) 0.079(3) 0.42(3) 0.055(7) . .
C40A C Uiso 0.529(4) 0.7466(6) 0.002(2) 0.42(3) 0.047(6) . .
O13B O Uiso 0.899(4) 0.3694(8) -0.052(2) 0.43(3) 0.102(8) . .
O14B O Uiso 1.107(4) 0.3426(8) 0.130(2) 0.43(3) 0.110(9) . .
C41B C Uiso 1.062(4) 0.3451(8) 0.001(3) 0.43(3) 0.059(7) . .
C42B C Uiso 1.197(7) 0.3263(12) -0.090(4) 0.43(3) 0.107(13) . .
C43B C Uiso 1.185(6) 0.3239(10) -0.240(4) 0.43(3) 0.107(11) . .
O15B O Uiso 0.937(3) 0.3388(5) -0.4518(18) 0.43(3) 0.061(5) . .
O16B O Uiso 0.778(3) 0.3529(6) -0.2985(16) 0.43(3) 0.061(6) . .
C44B C Uiso 0.912(4) 0.3416(7) -0.331(3) 0.43(3) 0.052(6) . .
H1 H Uiso 0.30520 0.53000 -0.33640 1.000 0.0760 calc R
H2 H Uiso 0.40380 0.63100 -0.12470 1.000 0.1410 calc R
H4 H Uiso 0.62580 0.55930 0.24190 1.000 0.0740 calc R
H11A H Uiso 0.18300 0.44280 -0.12670 1.000 0.1170 calc R
H11B H Uiso 0.29100 0.40910 -0.18330 1.000 0.1170 calc R
H12 H Uiso 0.28470 0.46390 -0.32570 1.000 0.1000 calc R
H13A H Uiso 0.64250 0.46960 -0.30520 1.000 0.1540 calc R
H13B H Uiso 0.58790 0.42610 -0.29570 1.000 0.1540 calc R
H13C H Uiso 0.69290 0.44900 -0.15910 1.000 0.1540 calc R
H14A H Uiso 0.88610 0.39860 0.28930 1.000 0.0870 calc R
H14B H Uiso 0.76400 0.40580 0.13210 1.000 0.0870 calc R
H15A H Uiso 0.70510 0.34310 0.19660 1.000 0.0930 calc R
H15B H Uiso 0.50090 0.36650 0.16050 1.000 0.0930 calc R
H16A H Uiso 0.48390 0.38480 0.50330 1.000 0.0830 calc R
H16B H Uiso 0.36550 0.39080 0.34520 1.000 0.0830 calc R
H17A H Uiso 0.53570 0.44750 0.43290 1.000 0.0950 calc R
H17B H Uiso 0.74420 0.42540 0.47670 1.000 0.0950 calc R
H18A H Uiso 0.50550 0.31330 0.46830 1.000 0.1350 calc R
H18B H Uiso 0.56710 0.29930 0.33510 1.000 0.1350 calc R
H18C H Uiso 0.36360 0.32190 0.31830 1.000 0.1350 calc R
H6 H Uiso 1.09330 0.45790 0.17210 1.000 0.1520 calc R
H19 H Uiso 1.16880 0.56100 0.37530 1.000 0.0840 calc R
H22 H Uiso 0.88720 0.52610 -0.19810 1.000 0.0730 calc R
H29A H Uiso 0.83060 0.64890 0.16670 1.000 0.0940 calc R
H29B H Uiso 0.99150 0.68190 0.21260 1.000 0.0940 calc R
H30 H Uiso 1.07430 0.62770 0.35560 1.000 0.0830 calc R
H31A H Uiso 1.41450 0.62010 0.35230 1.000 0.1430 calc R
H31B H Uiso 1.35580 0.66360 0.34900 1.000 0.1430 calc R
H31C H Uiso 1.36890 0.64300 0.21110 1.000 0.1430 calc R
H32A H Uiso 0.71900 0.68180 -0.12830 1.000 0.0860 calc R
H32B H Uiso 0.60420 0.68720 -0.28720 1.000 0.0860 calc R
H33A H Uiso 0.77790 0.74480 -0.20530 1.000 0.0780 calc R
H33B H Uiso 0.98530 0.72260 -0.15340 1.000 0.0780 calc R
H34A H Uiso 1.12820 0.69030 -0.32870 1.000 0.0880 calc R
H34B H Uiso 1.01760 0.69470 -0.48900 1.000 0.0880 calc R
H35A H Uiso 0.74740 0.65750 -0.46200 1.000 0.0870 calc R
H35B H Uiso 0.95100 0.63420 -0.41140 1.000 0.0870 calc R
H36A H Uiso 0.92880 0.78400 -0.36300 1.000 0.1490 calc R
H36B H Uiso 1.02850 0.76280 -0.46740 1.000 0.1490 calc R
H36C H Uiso 1.13240 0.76120 -0.30570 1.000 0.1490 calc R

loop_
_atom_type_symbol
_atom_type_description
_atom_type_scat_dispersion_real
_atom_type_scat_dispersion_imag
_atom_type_scat_source
O O 0.0106 0.0060 'International Tables Vol C Tables 4.2.6.8 and 6.1.1.4'
N N 0.0061 0.0033 'International Tables Vol C Tables 4.2.6.8 and 6.1.1.4'
F F 0.0171 0.0103 'International Tables Vol C Tables 4.2.6.8 and 6.1.1.4'
H H 0.0000 0.0000 'International Tables Vol C Tables 4.2.6.8 and 6.1.1.4'
C C 0.0033 0.0016 'International Tables Vol C Tables 4.2.6.8 and 6.1.1.4'

loop_
_geom_angle_atom_site_label_1
_geom_angle_atom_site_label_2
_geom_angle_atom_site_label_3
_geom_angle
_geom_angle_publ_flag
C7 O4 C11 112.3(7) yes
C10 O2 H2 109.00 no
C25 O8 C29 113.0(7) yes
C28 O6 H6 110.00 no
C1 N1 C12 120.0(8) yes
C8 N1 C12 119.7(8) yes
C1 N1 C8 120.4(8) yes
C6 N2 C17 123.9(8) yes
C6 N2 C14 120.8(9) yes
C14 N2 C17 113.6(8) yes
C16 N3 C18 110.8(9) yes
C15 N3 C18 111.0(7) yes
C15 N3 C16 107.8(7) yes
C19 N4 C26 119.5(8) yes
C26 N4 C30 119.1(7) yes
C19 N4 C30 121.5(8) yes
C24 N5 C35 125.3(8) yes
C32 N5 C35 111.0(7) yes
C24 N5 C32 123.5(8) yes
C33 N6 C36 110.8(7) yes
C34 N6 C36 109.8(9) yes
C33 N6 C34 110.0(7) yes
N1 C1 C2 123.5(9) yes
C3 C2 C10 118.3(9) no
C1 C2 C3 119.8(10) no
C1 C2 C10 121.9(10) no
C2 C3 C9 117.5(9) no
O3 C3 C9 116.8(9) yes
O3 C3 C2 125.7(10) yes
C5 C4 C9 118.2(9) no
C4 C5 C6 126.2(8) no
F1 C5 C4 117.1(9) yes
F1 C5 C6 116.6(8) yes
N2 C6 C7 121.5(9) yes
N2 C6 C5 125.3(8) yes
C5 C6 C7 113.1(9) no
O4 C7 C8 122.7(8) yes
C6 C7 C8 122.8(9) no
O4 C7 C6 114.4(8) yes
N1 C8 C9 122.2(9) yes
C7 C8 C9 118.8(8) no
N1 C8 C7 118.9(9) yes
C3 C9 C8 116.5(9) no
C3 C9 C4 123.0(8) no
C4 C9 C8 120.4(8) no
O1 C10 C2 120.5(10) yes
O2 C10 C2 117.8(10) yes
O1 C10 O2 121.6(10) yes
O4 C11 C12 110.0(9) yes
N1 C12 C13 106.9(9) yes
C11 C12 C13 111.4(9) no
N1 C12 C11 106.9(8) yes
N2 C14 C15 107.0(10) yes
N3 C15 C14 110.5(8) yes
N3 C16 C17 110.9(10) yes
N2 C17 C16 108.2(8) yes
C2 C1 H1 118.00 no
N1 C1 H1 118.00 no
C9 C4 H4 121.00 no
C5 C4 H4 121.00 no
O4 C11 H11A 110.00 no
H11A C11 H11B 108.00 no
C12 C11 H11B 110.00 no
C12 C11 H11A 110.00 no
O4 C11 H11B 110.00 no
N1 C12 H12 111.00 no
C13 C12 H12 110.00 no
C11 C12 H12 111.00 no
C12 C13 H13C 110.00 no
H13A C13 H13B 110.00 no
C12 C13 H13A 109.00 no
H13B C13 H13C 109.00 no
C12 C13 H13B 109.00 no
H13A C13 H13C 109.00 no
N2 C14 H14A 110.00 no
N2 C14 H14B 110.00 no
H14A C14 H14B 109.00 no
C15 C14 H14B 110.00 no
C15 C14 H14A 110.00 no
N3 C15 H15B 110.00 no
C14 C15 H15A 110.00 no
C14 C15 H15B 109.00 no
H15A C15 H15B 108.00 no
N3 C15 H15A 110.00 no
C17 C16 H16B 109.00 no
H16A C16 H16B 108.00 no
N3 C16 H16B 110.00 no
N3 C16 H16A 110.00 no
C17 C16 H16A 109.00 no
C16 C17 H17A 110.00 no
N2 C17 H17A 110.00 no
N2 C17 H17B 110.00 no
C16 C17 H17B 110.00 no
H17A C17 H17B 108.00 no
N3 C18 H18C 110.00 no
H18B C18 H18C 109.00 no
H18A C18 H18B 110.00 no
N3 C18 H18B 109.00 no
N3 C18 H18A 109.00 no
H18A C18 H18C 109.00 no
N4 C19 C20 123.7(9) yes
C19 C20 C21 119.1(10) no
C19 C20 C28 119.2(10) no
C21 C20 C28 121.6(9) no
O7 C21 C27 118.8(10) yes
C20 C21 C27 118.1(9) no
O7 C21 C20 123.1(10) yes
C23 C22 C27 121.3(8) no
F2 C23 C22 120.9(9) yes
C22 C23 C24 122.1(10) no
F2 C23 C24 116.9(9) yes
N5 C24 C23 121.1(8) yes
C23 C24 C25 116.9(9) no
N5 C24 C25 122.0(8) yes
O8 C25 C24 120.6(8) yes
O8 C25 C26 117.3(8) yes
C24 C25 C26 122.0(8) no
N4 C26 C25 120.6(9) yes
N4 C26 C27 119.1(9) yes
C25 C26 C27 120.3(9) no
C21 C27 C26 120.5(9) no
C22 C27 C26 117.5(9) no
C21 C27 C22 122.1(9) no
O5 C28 O6 125.1(10) yes
O6 C28 C20 115.0(10) yes
O5 C28 C20 119.7(9) yes
O8 C29 C30 111.7(9) yes
N4 C30 C31 108.3(8) yes
C29 C30 C31 114.5(9) no
N4 C30 C29 108.8(8) yes
N5 C32 C33 112.3(9) yes
N6 C33 C32 107.2(7) yes
N6 C34 C35 110.9(9) yes
N5 C35 C34 110.3(8) yes
N4 C19 H19 118.00 no
C20 C19 H19 118.00 no
C23 C22 H22 119.00 no
C27 C22 H22 119.00 no
O8 C29 H29A 109.00 no
O8 C29 H29B 109.00 no
C30 C29 H29A 109.00 no
C30 C29 H29B 109.00 no
H29A C29 H29B 108.00 no
N4 C30 H30 108.00 no
C29 C30 H30 108.00 no
C31 C30 H30 108.00 no
C30 C31 H31A 110.00 no
C30 C31 H31B 109.00 no
C30 C31 H31C 109.00 no
H31A C31 H31B 109.00 no
H31A C31 H31C 110.00 no
H31B C31 H31C 109.00 no
N5 C32 H32A 109.00 no
N5 C32 H32B 109.00 no
C33 C32 H32A 109.00 no
C33 C32 H32B 109.00 no
H32A C32 H32B 108.00 no
N6 C33 H33A 110.00 no
N6 C33 H33B 110.00 no
C32 C33 H33A 110.00 no
C32 C33 H33B 110.00 no
H33A C33 H33B 108.00 no
N6 C34 H34A 109.00 no
N6 C34 H34B 109.00 no
C35 C34 H34A 109.00 no
C35 C34 H34B 109.00 no
H34A C34 H34B 108.00 no
N5 C35 H35A 110.00 no
N5 C35 H35B 110.00 no
C34 C35 H35A 110.00 no
C34 C35 H35B 110.00 no
H35A C35 H35B 108.00 no
N6 C36 H36A 109.00 no
N6 C36 H36B 109.00 no
N6 C36 H36C 109.00 no
H36A C36 H36B 110.00 no
H36A C36 H36C 110.00 no
H36B C36 H36C 110.00 no
O9B C37B O10B 109(2) yes
O9B C37B C38B 131(2) yes
O10B C37B C38B 120.7(17) yes
C37B C38B C39B 127.7(19) no
C38B C39B C40B 136(2) no
O11B C40B O12B 93.7(19) yes
O11B C40B C39B 123.0(18) yes
O12B C40B C39B 139(2) yes
O13A C41A O14A 119(3) yes
O13A C41A C42A 122(2) yes
O14A C41A C42A 119(3) yes
C41A C42A C43A 129(2) no
C42A C43A C44A 142(2) no
O15A C44A O16A 122.1(18) yes
O15A C44A C43A 129.4(19) yes
O16A C44A C43A 108.4(16) yes
O9A C37A O10A 138(3) yes
O9A C37A C38A 97.2(18) yes
O10A C37A C38A 124(2) yes
C37A C38A C39A 129(2) no
C38A C39A C40A 122(2) no
O11A C40A O12A 144(3) yes
O11A C40A C39A 119(2) yes
O12A C40A C39A 93(2) yes
O13B C41B O14B 113(3) yes
O13B C41B C42B 125(3) yes
O14B C41B C42B 123(3) yes
C41B C42B C43B 136(4) no
O15B C44B O16B 129(3) yes

loop_
_geom_bond_atom_site_label_1
_geom_bond_atom_site_label_2
_geom_bond_distance
_geom_bond_publ_flag
F1 C5 1.381(10) yes
F2 C23 1.347(12) yes
O1 C10 1.223(15) yes
O2 C10 1.289(13) yes
O3 C3 1.277(12) yes
O4 C11 1.437(13) yes
O4 C7 1.359(12) yes
O2 H2 0.8200 no
O5 C28 1.226(14) yes
O6 C28 1.305(13) yes
O7 C21 1.270(13) yes
O8 C29 1.414(10) yes
O8 C25 1.425(10) yes
O6 H6 0.8200 no
O9B C37B 1.08(2) yes
O10B C37B 1.28(3) yes
O11B C40B 1.52(3) yes
O12B C40B 1.37(3) yes
O13A C41A 1.17(4) yes
O14A C41A 1.29(3) yes
O15A C44A 1.25(2) yes
O16A C44A 1.31(3) yes
O9A C37A 1.71(3) yes
O10A C37A 1.11(4) yes
O11A C40A 1.19(4) yes
O12A C40A 1.27(3) yes
N1 C1 1.362(12) yes
N1 C12 1.463(13) yes
N1 C8 1.347(12) yes
N2 C14 1.477(14) yes
N2 C17 1.432(13) yes
N2 C6 1.341(12) yes
N3 C15 1.497(13) yes
N3 C16 1.488(14) yes
N3 C18 1.497(14) yes
O13B C41B 1.38(4) yes
O14B C41B 1.23(3) yes
N4 C30 1.487(13) yes
N4 C19 1.340(12) yes
N4 C26 1.434(12) yes
N5 C24 1.413(12) yes
N5 C32 1.458(14) yes
N5 C35 1.424(12) yes
N6 C34 1.488(13) yes
N6 C33 1.478(11) yes
N6 C36 1.491(14) yes
O15B C44B 1.26(3) yes
O16B C44B 1.12(3) yes
C1 C2 1.311(15) no
C2 C3 1.433(16) no
C2 C10 1.477(15) no
C3 C9 1.487(13) no
C4 C5 1.377(14) no
C4 C9 1.385(14) no
C5 C6 1.402(14) no
C6 C7 1.413(12) no
C7 C8 1.418(14) no
C8 C9 1.388(13) no
C11 C12 1.522(16) no
C12 C13 1.563(19) no
C14 C15 1.498(16) no
C16 C17 1.511(16) no
C1 H1 0.9300 no
C4 H4 0.9300 no
C11 H11A 0.9700 no
C11 H11B 0.9700 no
C12 H12 0.9800 no
C13 H13C 0.9600 no
C13 H13A 0.9600 no
C13 H13B 0.9600 no
C14 H14B 0.9700 no
C14 H14A 0.9700 no
C15 H15B 0.9700 no
C15 H15A 0.9700 no
C16 H16B 0.9700 no
C16 H16A 0.9700 no
C17 H17A 0.9700 no
C17 H17B 0.9700 no
C18 H18C 0.9600 no
C18 H18B 0.9600 no
C18 H18A 0.9600 no
C19 C20 1.373(15) no
C20 C21 1.404(16) no
C20 C28 1.499(15) no
C21 C27 1.453(15) no
C22 C27 1.391(13) no
C22 C23 1.347(13) no
C23 C24 1.398(15) no
C24 C25 1.342(12) no
C25 C26 1.410(13) no
C26 C27 1.368(14) no
C29 C30 1.485(14) no
C30 C31 1.510(15) no
C32 C33 1.547(15) no
C34 C35 1.498(15) no
C19 H19 0.9300 no
C22 H22 0.9300 no
C29 H29A 0.9700 no
C29 H29B 0.9700 no
C30 H30 0.9800 no
C31 H31B 0.9600 no
C31 H31A 0.9600 no
C31 H31C 0.9600 no
C32 H32A 0.9700 no
C32 H32B 0.9700 no
C33 H33B 0.9700 no
C33 H33A 0.9700 no
C34 H34A 0.9700 no
C34 H34B 0.9700 no
C35 H35B 0.9700 no
C35 H35A 0.9700 no
C36 H36A 0.9600 no
C36 H36C 0.9600 no
C36 H36B 0.9600 no
C37B C38B 1.46(3) no
C38B C39B 1.36(3) no
C39B C40B 1.29(3) no
C41A C42A 1.44(4) no
C42A C43A 1.31(3) no
C43A C44A 1.39(2) no
C37A C38A 1.63(4) no
C38A C39A 1.32(3) no
C39A C40A 1.61(4) no
C41B C42B 1.60(5) no
C42B C43B 1.47(5) no

loop_
_geom_contact_atom_site_label_1
_geom_contact_atom_site_label_2
_geom_contact_distance
_geom_contact_site_symmetry_2
_geom_contact_publ_flag
F1 N2 2.802(9) . no
F1 C17 2.791(12) . no
F1 C28 3.324(13) . no
F2 C35 2.756(12) . no
F2 N5 2.739(9) . no
F1 H17A 2.4100 . no
F1 H17B 2.7900 . no
F2 H35A 2.8300 . no
F2 H35B 2.3100 . no
O1 C30 3.354(13) 1_454 no
O1 C35 3.361(14) 1_455 no
O1 C19 3.386(13) 1_454 no
O2 C34 3.346(13) 1_455 no
O2 C35 3.397(14) 1_455 no
O2 C32 3.151(15) . no
O2 O3 2.540(10) . no
O2 C24 3.400(14) 1_455 no
O3 O2 2.540(10) . no
O3 C25 3.382(14) . no
O4 C15 3.273(12) . no
O4 N1 2.805(9) . no
O4 C14 2.809(12) . no
O4 N2 2.676(10) . no
O5 C12 3.260(12) 1_656 no
O5 C1 3.299(12) 1_656 no
O6 C17 3.338(15) 1_655 no
O6 C16 3.417(14) 1_655 no
O6 C14 3.187(15) . no
O6 C6 3.390(15) 1_655 no
O6 O7 2.528(10) . no
O7 O6 2.528(10) . no
O8 C32 2.869(12) . no
O8 N5 2.816(10) . no
O8 C33 3.408(11) . no
O8 N4 2.796(9) . no
O9A N6 2.91(2) 1_556 no
O9B C36 3.25(2) 1_556 no
O9B C33 3.38(2) 1_556 no
O9B N6 2.60(2) 1_556 no
O10A C40A 3.04(3) . no
O10A C34 3.29(2) 1_556 no
O10A N6 3.102(18) 1_556 no
O10A O11A 2.32(3) . no
O10A C36 3.32(2) 1_556 no
O10B C34 3.33(2) 1_556 no
O10B C40B 3.09(3) . no
O10B N6 3.148(17) 1_556 no
O10B O11B 2.46(2) . no
O11A O10A 2.32(3) . no
O11A C29 3.38(3) . no
O11A C37A 2.88(4) . no
O11A C42A 3.32(4) 2_755 no
O11B C32 3.39(2) . no
O11B O10B 2.46(2) . no
O11B C29 3.34(2) . no
O11B C37B 3.16(3) . no
O12A C18 3.38(3) 2_655 no
O12A C36 3.34(2) 1_455 no
O12B C32 3.30(2) . no
O12B C36 3.27(2) 1_455 no
O13A C44A 3.22(2) . no
O13A C39A 3.39(3) 2_645 no
O13A O16A 2.49(2) . no
O13B C14 3.36(3) . no
O13B O16B 2.43(3) . no
O13B C44B 2.95(4) . no
O14A C14 3.36(2) . no
O14A C15 3.28(2) . no
O14B C18 3.20(3) 1_655 no
O15A N3 2.85(2) 1_554 no
O15B C15 3.42(2) 1_554 no
O15B C43B 2.37(4) . no
O15B C18 3.08(2) 1_554 no
O15B C16 3.41(2) 1_554 no
O15B N3 2.51(2) 1_554 no
O16A O13A 2.49(2) . no
O16A N3 3.23(2) 1_554 no
O16A C41A 3.02(3) . no
O16A C16 3.28(2) 1_554 no
O16B C43B 2.87(5) . no
O16B C16 3.249(19) 1_554 no
O16B N3 3.173(17) 1_554 no
O16B C42B 3.18(5) . no
O16B O13B 2.43(3) . no
O16B C41B 3.09(3) . no
O1 H19 2.5300 1_454 no
O1 H1 2.4900 . no
O1 H35B 2.4700 1_455 no
O1 H30 2.6300 1_454 no
O2 H32A 2.8800 . no
O2 H34A 2.5900 1_455 no
O2 H32B 2.7200 . no
O3 H4 2.5600 . no
O3 H2 1.7700 . no
O3 H31C 2.6300 1_455 no
O3 H29A 2.7800 . no
O4 H14B 2.3300 . no
O4 H15B 2.7700 . no
O4 H13C 2.5500 . no
O5 H1 2.4500 1_656 no
O5 H17A 2.6000 1_655 no
O5 H19 2.4600 . no
O5 H12 2.4400 1_656 no
O6 H17A 2.8200 1_655 no
O6 H14A 2.6800 . no
O6 H16B 2.7300 1_655 no
O7 H6 1.7600 . no
O7 H11A 2.5800 1_655 no
O7 H13C 2.6600 . no
O7 H22 2.5200 . no
O8 H31C 2.6900 . no
O8 H32A 2.3200 . no
O9A H31B 2.8500 1_455 no
O10A H34B 2.7200 1_556 no
O10A H29B 2.8500 . no
O10A H36B 2.7700 1_556 no
O10B H34B 2.8600 1_556 no
O11A H32A 2.7900 . no
O11A H29B 2.8700 . no
O11B H32A 2.6200 . no
O12A H18B 2.5500 2_655 no
O12A H36C 2.3900 1_455 no
O12A H33A 2.7900 . no
O12B H18B 2.8600 2_655 no
O12B H36C 2.3400 1_455 no
O12B H33A 2.7800 . no
O13A H15A 2.9000 . no
O13A H14B 2.7800 . no
O13B H14B 2.5900 . no
O14A H18C 2.5700 1_655 no
O14A H15A 2.4800 . no
O14A H36A 2.7600 2_745 no
O14B H15B 2.7500 1_655 no
O14B H18C 2.3000 1_655 no
O14B H16B 2.9100 1_655 no
O16A H13B 2.7700 . no
O16A H16A 2.7800 1_554 no
O16B H18A 2.8900 1_554 no
O16B H16A 2.6400 1_554 no
O16B H13B 2.8700 . no
N1 O4 2.805(9) . no
N2 O4 2.676(10) . no
N2 F1 2.802(9) . no
N2 N3 2.825(10) . no
N3 C44B 3.15(3) 1_556 no
N3 N2 2.825(10) . no
N3 O16A 3.23(2) 1_556 no
N3 O16B 3.173(17) 1_556 no
N3 O15A 2.85(2) 1_556 no
N3 C44A 3.375(19) 1_556 no
N3 O15B 2.51(2) 1_556 no
N4 O8 2.796(9) . no
N5 F2 2.739(9) . no
N5 O8 2.816(10) . no
N5 N6 2.858(10) . no
N6 N5 2.858(10) . no
N6 O10A 3.102(18) 1_554 no
N6 O10B 3.148(17) 1_554 no
N6 C37A 3.17(3) 1_554 no
N6 O9A 2.91(2) 1_554 no
N6 C37B 3.35(2) 1_554 no
N6 O9B 2.60(2) 1_554 no
C1 O5 3.299(12) 1_454 no
C1 C22 3.484(14) 1_455 no
C2 C22 3.507(15) . no
C2 C22 3.449(15) 1_455 no
C2 C23 3.542(16) 1_455 no
C2 C23 3.428(16) . no
C3 C26 3.533(16) 1_455 no
C3 C27 3.480(15) 1_455 no
C3 C26 3.591(16) . no
C3 C22 3.568(15) . no
C3 C27 3.504(15) . no
C4 C21 3.515(16) . no
C4 C20 3.459(16) . no
C4 C20 3.465(16) 1_455 no
C4 C19 3.560(15) . no
C5 C20 3.595(15) 1_455 no
C5 C28 3.518(15) . no
C5 C20 3.423(15) . no
C5 C28 3.459(15) 1_455 no
C6 C28 3.589(16) 1_455 no
C6 O6 3.390(15) 1_455 no
C7 C13 3.286(14) . no
C8 C21 3.508(16) 1_455 no
C9 C27 3.450(15) . no
C9 C27 3.560(15) 1_455 no
C9 C21 3.444(16) 1_455 no
C9 C21 3.523(16) . no
C10 C23 3.451(18) 1_455 no
C10 C23 3.557(18) . no
C10 C24 3.546(16) 1_455 no
C12 O5 3.260(12) 1_454 no
C13 C17 3.514(14) 1_554 no
C13 C7 3.286(14) . no
C14 O4 2.809(12) . no
C14 O6 3.187(15) . no
C14 O14A 3.36(2) . no
C14 O13B 3.36(3) . no
C15 O15B 3.42(2) 1_556 no
C15 O4 3.273(12) . no
C15 O14A 3.28(2) . no
C16 O6 3.417(14) 1_455 no
C16 O16B 3.249(19) 1_556 no
C16 O16A 3.28(2) 1_556 no
C16 O15B 3.41(2) 1_556 no
C17 C13 3.514(14) 1_556 no
C17 F1 2.791(12) . no
C17 O6 3.338(15) 1_455 no
C18 O9B 3.28(2) 2_646 no
C18 O12A 3.38(3) 2_645 no
C18 O14B 3.20(3) 1_455 no
C18 O15B 3.08(2) 1_556 no
C18 C44B 3.55(3) 1_556 no
C18 O9A 3.24(2) 2_646 no
C19 C4 3.560(15) . no
C19 O1 3.386(13) 1_656 no
C20 C5 3.595(15) 1_655 no
C20 C5 3.423(15) . no
C20 C4 3.459(16) . no
C20 C4 3.465(16) 1_655 no
C21 C9 3.523(16) . no
C21 C9 3.444(16) 1_655 no
C21 C4 3.515(16) . no
C21 C8 3.508(16) 1_655 no
C22 C1 3.484(14) 1_655 no
C22 C2 3.449(15) 1_655 no
C22 C3 3.568(15) . no
C22 C2 3.507(15) . no
C23 C2 3.428(16) . no
C23 C2 3.542(16) 1_655 no
C23 C10 3.557(18) . no
C23 C10 3.451(18) 1_655 no
C24 C10 3.546(16) 1_655 no
C24 O2 3.400(14) 1_655 no
C25 O3 3.382(14) . no
C26 C3 3.533(16) 1_655 no
C26 C3 3.591(16) . no
C27 C3 3.504(15) . no
C27 C9 3.560(15) 1_655 no
C27 C3 3.480(15) 1_655 no
C27 C9 3.450(15) . no
C28 C6 3.589(16) 1_655 no
C28 F1 3.324(13) . no
C28 C5 3.459(15) 1_655 no
C28 C5 3.518(15) . no
C29 O11B 3.34(2) . no
C29 O11A 3.38(3) . no
C30 O1 3.354(13) 1_656 no
C31 C37B 3.60(2) 1_655 no
C32 O8 2.869(12) . no
C32 O11B 3.39(2) . no
C32 O12B 3.30(2) . no
C32 O2 3.151(15) . no
C33 O9B 3.38(2) 1_554 no
C33 O8 3.408(11) . no
C34 O2 3.346(13) 1_655 no
C34 O10A 3.29(2) 1_554 no
C34 O10B 3.33(2) 1_554 no
C35 F2 2.756(12) . no
C35 O1 3.361(14) 1_655 no
C35 O2 3.397(14) 1_655 no
C36 O15A 3.33(2) 2_754 no
C36 O12B 3.27(2) 1_655 no
C36 O15B 3.26(2) 2_754 no
C36 O9B 3.25(2) 1_554 no
C36 O12A 3.34(2) 1_655 no
C36 O10A 3.32(2) 1_554 no
C36 C37A 3.51(3) 1_554 no
C37A C36 3.51(3) 1_556 no
C37A O11A 2.88(4) . no
C37A N6 3.17(3) 1_556 no
C37B N6 3.35(2) 1_556 no
C37B C31 3.60(2) 1_455 no
C37B O11B 3.16(3) . no
C40A C42A 3.56(3) 2_755 no
C40A O10A 3.04(3) . no
C40B O10B 3.09(3) . no
C41A O16A 3.02(3) . no
C41A C39A 3.51(4) 2_645 no
C41B C44B 3.17(4) . no
C41B O16B 3.09(3) . no
C42B O16B 3.18(5) . no
C42B C44B 2.69(5) . no
C43B O15B 2.37(4) . no
C43B C44B 1.94(5) . no
C43B O16B 2.87(5) . no
C44A O13A 3.22(2) . no
C44A N3 3.375(19) 1_554 no
C44B N3 3.15(3) 1_554 no
C44B O13B 2.95(4) . no
C44B C41B 3.17(4) . no
C44B C43B 1.94(5) . no
C44B C18 3.55(3) 1_554 no
C44B C42B 2.69(5) . no
C1 H13A 3.0900 . no
C3 H2 2.2500 . no
C5 H17A 2.7400 . no
C7 H13C 2.8100 . no
C7 H14B 2.7100 . no
C8 H11A 2.8600 . no
C8 H13C 2.8900 . no
C10 H35B 2.8700 1_455 no
C13 H17A 3.0600 1_554 no
C16 H13B 3.0900 1_556 no
C17 H13B 2.9800 1_556 no
C19 H31A 2.8800 . no
C21 H6 2.2700 . no
C23 H35B 2.7100 . no
C25 H32A 2.7000 . no
C26 H29A 2.8500 . no
C28 H17A 2.8600 1_655 no
C37B H31B 2.7900 1_455 no
C39B H33B 2.9900 1_455 no
C40A H32A 3.0600 . no
C40A H33A 3.0000 . no
C41A H15A 3.1000 . no
C41B H15B 3.0800 1_655 no
C43A H11B 3.0000 1_655 no
C43B H11B 3.0700 1_655 no
C44A H11B 3.0900 1_655 no
H1 O5 2.4500 1_454 no
H1 O1 2.4900 . no
H1 H12 2.3100 . no
H2 C3 2.2500 . no
H2 O3 1.7700 . no
H4 O3 2.5600 . no
H6 O7 1.7600 . no
H6 C21 2.2700 . no
H11A C8 2.8600 . no
H11A O7 2.5800 1_455 no
H11B C43B 3.0700 1_455 no
H11B C43A 3.0000 1_455 no
H11B C44A 3.0900 1_455 no
H12 O5 2.4400 1_454 no
H12 H1 2.3100 . no
H13A C1 3.0900 . no
H13B H16A 2.4000 1_554 no
H13B O16A 2.7700 . no
H13B C16 3.0900 1_554 no
H13B O16B 2.8700 . no
H13B C17 2.9800 1_554 no
H13C O7 2.6600 . no
H13C O4 2.5500 . no
H13C C7 2.8100 . no
H13C C8 2.8900 . no
H14A O6 2.6800 . no
H14A H17B 2.5000 . no
H14B O13A 2.7800 . no
H14B C7 2.7100 . no
H14B O13B 2.5900 . no
H14B O4 2.3300 . no
H15A O13A 2.9000 . no
H15A C41A 3.1000 . no
H15A H18B 2.4100 . no
H15A O14A 2.4800 . no
H15B C41B 3.0800 1_455 no
H15B H16B 2.4200 . no
H15B O4 2.7700 . no
H15B O14B 2.7500 1_455 no
H15B H18C 2.5600 . no
H16A H18A 2.5200 . no
H16A H13B 2.4000 1_556 no
H16A O16B 2.6400 1_556 no
H16A O16A 2.7800 1_556 no
H16B H18C 2.4100 . no
H16B O6 2.7300 1_455 no
H16B O14B 2.9100 1_455 no
H16B H15B 2.4200 . no
H17A F1 2.4100 . no
H17A O6 2.8200 1_455 no
H17A C5 2.7400 . no
H17A O5 2.6000 1_455 no
H17A C28 2.8600 1_455 no
H17A C13 3.0600 1_556 no
H17B H14A 2.5000 . no
H17B F1 2.7900 . no
H18A H16A 2.5200 . no
H18A O9B 2.6800 2_646 no
H18A O9A 2.7000 2_646 no
H18A O16B 2.8900 1_556 no
H18B H36C 2.5300 2_745 no
H18B O12A 2.5500 2_645 no
H18B H15A 2.4100 . no
H18B O12B 2.8600 2_645 no
H18C O14A 2.5700 1_455 no
H18C O14B 2.3000 1_455 no
H18C H15B 2.5600 . no
H18C H16B 2.4100 . no
H18C H36A 2.5300 2_645 no
H19 O5 2.4600 . no
H19 H30 2.4100 . no
H19 O1 2.5300 1_656 no
H22 O7 2.5200 . no
H29A C26 2.8500 . no
H29A O3 2.7800 . no
H29B H31B 2.5700 . no
H29B O11A 2.8700 . no
H29B O10A 2.8500 . no
H30 O1 2.6300 1_656 no
H30 H19 2.4100 . no
H31A C19 2.8800 . no
H31B C37B 2.7900 1_655 no
H31B H29B 2.5700 . no
H31B O9A 2.8500 1_655 no
H31C O3 2.6300 1_655 no
H31C O8 2.6900 . no
H32A O8 2.3200 . no
H32A O11B 2.6200 . no
H32A O11A 2.7900 . no
H32A C40A 3.0600 . no
H32A C25 2.7000 . no
H32A O2 2.8800 . no
H32B H35A 2.4400 . no
H32B O2 2.7200 . no
H33A H36A 2.5000 . no
H33A O12A 2.7900 . no
H33A O12B 2.7800 . no
H33A C40A 3.0000 . no
H33B C39B 2.9900 1_655 no
H33B H34A 2.4800 . no
H33B H36C 2.4300 . no
H34A H33B 2.4800 . no
H34A H36C 2.4800 . no
H34A O2 2.5900 1_655 no
H34B H36B 2.3800 . no
H34B O10A 2.7200 1_554 no
H34B O10B 2.8600 1_554 no
H35A H32B 2.4400 . no
H35A F2 2.8300 . no
H35B O1 2.4700 1_655 no
H35B F2 2.3100 . no
H35B C23 2.7100 . no
H35B C10 2.8700 1_655 no
H36A O14A 2.7600 2_755 no
H36A O15A 2.8900 2_754 no
H36A H18C 2.5300 2_655 no
H36A H33A 2.5000 . no
H36B H34B 2.3800 . no
H36B O10A 2.7700 1_554 no
H36B O15B 2.7900 2_754 no
H36C H18B 2.5300 2_755 no
H36C H34A 2.4800 . no
H36C O12A 2.3900 1_655 no
H36C O12B 2.3400 1_655 no
H36C H33B 2.4300 . no

loop_
_geom_hbond_atom_site_label_D
_geom_hbond_atom_site_label_H
_geom_hbond_atom_site_label_A
_geom_hbond_distance_DH
_geom_hbond_distance_HA
_geom_hbond_distance_DA
_geom_hbond_angle_DHA
_geom_hbond_site_symmetry_A
_geom_hbond_publ_flag
O2 H2 O3 0.8200 1.7700 2.540(10) 155.00 . yes
O6 H6 O7 0.8200 1.7600 2.528(10) 155.00 . yes
C1 H1 O5 0.9300 2.4500 3.299(12) 151.00 1_454 yes
C11 H11A O7 0.9700 2.5800 3.433(15) 147.00 1_455 yes
C12 H12 O5 0.9800 2.4400 3.260(12) 141.00 1_454 yes
C13 H13C O4 0.9600 2.5500 2.900(13) 101.00 . yes
C14 H14B O4 0.9700 2.3300 2.809(12) 109.00 . yes
C15 H15A O14A 0.9700 2.4800 3.28(2) 140.00 . yes
C17 H17A F1 0.9700 2.4100 2.791(12) 103.00 . yes
C18 H18C O14A 0.9600 2.5700 3.52(2) 169.00 1_455 yes
C19 H19 O1 0.9300 2.5300 3.386(13) 154.00 1_656 yes
C19 H19 O5 0.9300 2.4600 2.781(13) 100.00 . yes
C32 H32A O8 0.9700 2.3200 2.869(12) 115.00 . yes
C34 H34A O2 0.9700 2.5900 3.346(13) 135.00 1_655 yes
C35 H35B F2 0.9700 2.3100 2.756(12) 107.00 . yes
C35 H35B O1 0.9700 2.4700 3.361(14) 152.00 1_655 yes
C36 H36C O12B 0.9600 2.3400 3.27(2) 165.00 1_655 yes

loop_
_geom_torsion_atom_site_label_1
_geom_torsion_atom_site_label_2
_geom_torsion_atom_site_label_3
_geom_torsion_atom_site_label_4
_geom_torsion
_geom_torsion_publ_flag
C11 O4 C7 C6 161.3(10) no
C11 O4 C7 C8 -21.8(15) no
C7 O4 C11 C12 53.8(12) no
C25 O8 C29 C30 62.0(11) no
C29 O8 C25 C26 -34.4(13) no
C29 O8 C25 C24 149.3(10) no
C1 N1 C12 C13 96.9(10) no
C8 N1 C12 C13 -82.6(11) no
C1 N1 C8 C7 174.4(10) no
C12 N1 C8 C7 -6.1(16) no
C8 N1 C1 C2 3.9(16) no
C12 N1 C1 C2 -175.6(11) no
C8 N1 C12 C11 36.7(14) no
C1 N1 C12 C11 -143.8(10) no
C1 N1 C8 C9 -2.5(16) no
C12 N1 C8 C9 177.1(11) no
C6 N2 C14 C15 -133.9(10) no
C14 N2 C6 C7 54.5(15) no
C17 N2 C6 C7 -141.4(12) no
C14 N2 C17 C16 -59.6(12) no
C17 N2 C6 C5 33.2(18) no
C6 N2 C17 C16 135.3(11) no
C17 N2 C14 C15 60.5(11) no
C14 N2 C6 C5 -130.9(11) no
C18 N3 C16 C17 179.4(7) no
C15 N3 C16 C17 -59.0(10) no
C16 N3 C15 C14 60.4(12) no
C18 N3 C15 C14 -178.1(10) no
C26 N4 C30 C29 25.8(12) no
C19 N4 C30 C31 81.4(11) no
C30 N4 C19 C20 -178.2(10) no
C26 N4 C30 C31 -99.2(10) no
C26 N4 C19 C20 2.5(16) no
C19 N4 C30 C29 -153.6(10) no
C30 N4 C26 C27 -179.6(9) no
C30 N4 C26 C25 -0.9(14) no
C19 N4 C26 C27 -0.2(15) no
C19 N4 C26 C25 178.5(10) no
C35 N5 C24 C25 143.1(11) no
C35 N5 C24 C23 -35.0(16) no
C24 N5 C35 C34 -128.1(10) no
C35 N5 C32 C33 -57.9(11) no
C24 N5 C32 C33 127.7(9) no
C32 N5 C24 C25 -43.3(16) no
C32 N5 C24 C23 138.6(11) no
C32 N5 C35 C34 57.6(12) no
C36 N6 C33 C32 -178.4(9) no
C34 N6 C33 C32 -56.9(10) no
C36 N6 C34 C35 -178.0(8) no
C33 N6 C34 C35 59.8(10) no
N1 C1 C2 C3 -2.4(16) no
N1 C1 C2 C10 179.2(10) no
C3 C2 C10 O2 -3.0(16) no
C10 C2 C3 O3 -0.8(17) no
C1 C2 C3 O3 -179.2(11) no
C1 C2 C10 O2 175.4(11) no
C1 C2 C10 O1 -0.6(18) no
C3 C2 C10 O1 -179.0(11) no
C1 C2 C3 C9 -0.3(16) no
C10 C2 C3 C9 178.1(10) no
C2 C3 C9 C8 1.5(15) no
C2 C3 C9 C4 177.5(10) no
O3 C3 C9 C4 -3.5(16) no
O3 C3 C9 C8 -179.5(10) no
C5 C4 C9 C3 -178.3(10) no
C9 C4 C5 F1 176.2(9) no
C9 C4 C5 C6 0.5(17) no
C5 C4 C9 C8 -2.4(16) no
C4 C5 C6 N2 -177.9(11) no
C4 C5 C6 C7 -2.9(16) no
F1 C5 C6 N2 6.4(16) no
F1 C5 C6 C7 -178.7(9) no
C5 C6 C7 O4 -175.5(10) no
N2 C6 C7 O4 -0.4(17) no
C5 C6 C7 C8 7.6(16) no
N2 C6 C7 C8 -177.3(11) no
C6 C7 C8 C9 -9.8(18) no
O4 C7 C8 C9 173.5(11) no
C6 C7 C8 N1 173.2(11) no
O4 C7 C8 N1 -3.5(17) no
C7 C8 C9 C4 6.9(17) no
C7 C8 C9 C3 -177.0(10) no
N1 C8 C9 C3 -0.1(16) no
N1 C8 C9 C4 -176.2(10) no
O4 C11 C12 C13 55.9(11) no
O4 C11 C12 N1 -60.5(12) no
N2 C14 C15 N3 -59.5(11) no
N3 C16 C17 N2 58.3(11) no
N4 C19 C20 C21 -4.2(17) no
N4 C19 C20 C28 178.7(10) no
C19 C20 C21 C27 3.5(16) no
C19 C20 C28 O6 178.1(10) no
C19 C20 C21 O7 -177.3(11) no
C21 C20 C28 O6 1.1(16) no
C28 C20 C21 C27 -179.5(10) no
C19 C20 C28 O5 -6.4(17) no
C28 C20 C21 O7 -0.3(18) no
C21 C20 C28 O5 176.6(11) no
C20 C21 C27 C22 179.0(10) no
O7 C21 C27 C26 179.4(10) no
O7 C21 C27 C22 -0.3(16) no
C20 C21 C27 C26 -1.4(16) no
C27 C22 C23 F2 -175.9(10) no
C27 C22 C23 C24 -1.3(17) no
C23 C22 C27 C26 0.4(15) no
C23 C22 C27 C21 -179.9(10) no
F2 C23 C24 C25 175.7(10) no
F2 C23 C24 N5 -6.1(16) no
C22 C23 C24 N5 179.2(10) no
C22 C23 C24 C25 1.0(17) no
N5 C24 C25 O8 -1.8(16) no
N5 C24 C25 C26 -178.0(10) no
C23 C24 C25 O8 176.3(10) no
C23 C24 C25 C26 0.2(16) no
C24 C25 C26 N4 -179.6(10) no
O8 C25 C26 C27 -177.3(9) no
O8 C25 C26 N4 4.1(15) no
C24 C25 C26 C27 -1.0(17) no
C25 C26 C27 C21 -178.9(10) no
N4 C26 C27 C21 -0.3(15) no
C25 C26 C27 C22 0.7(15) no
N4 C26 C27 C22 179.3(9) no
O8 C29 C30 C31 65.3(11) no
O8 C29 C30 N4 -56.0(11) no
N5 C32 C33 N6 56.8(10) no
N6 C34 C35 N5 -59.0(11) no
O9B C37B C38B C39B 165(2) no
O10B C37B C38B C39B -13(3) no
C37B C38B C39B C40B -2(4) no
C38B C39B C40B O11B 17(4) no
C38B C39B C40B O12B 167(3) no
O13A C41A C42A C43A 7(4) no
O14A C41A C42A C43A 180(2) no
C41A C42A C43A C44A 0(5) no
C42A C43A C44A O15A -177(3) no
C42A C43A C44A O16A 7(4) no
